data_4338199
loop_
_publ_author_name
'Matson, Ellen M.'
'Bertke, Jeffrey A.'
'Fout, Alison R.'

_publ_section_title
;
 Isolation of Iron(II) Aqua and Hydroxyl Complexes Featuring a Tripodal
 H-bond Donor and Acceptor Ligand.
;
_journal_issue 9
_journal_name_full 'Inorganic chemistry'
_journal_page_first 4450
_journal_page_last 4458
_journal_paper_doi 10.1021/ic500102c
_journal_volume 53
_journal_year 2014
_chemical_absolute_configuration ad
_chemical_formula_moiety 'C36 H48 Fe N7'
_chemical_formula_sum 'C42 H54 Fe N7'
_chemical_formula_weight 712.77
_chemical_name_systematic
; 
? 
;
_space_group_IT_number 159
_symmetry_cell_setting hexagonal
_symmetry_space_group_name_Hall 'P 3 -2c'
_symmetry_space_group_name_H-M 'P 3 1 c'
_atom_sites_solution_hydrogens geom
_atom_sites_solution_primary direct
_atom_sites_solution_secondary difmap
_audit_creation_method SHELXL-97
_audit_update_record
; 
? 
;
_cell_angle_alpha 90.00
_cell_angle_beta 90.00
_cell_angle_gamma 120.00
_cell_formula_units_Z 2
_cell_length_a 13.4323(5)
_cell_length_b 13.4323(5)
_cell_length_c 11.6144(4)
_cell_measurement_reflns_used 9937
_cell_measurement_temperature 100(2)
_cell_measurement_theta_max 27.04
_cell_measurement_theta_min 2.48
_cell_volume 1814.80(11)
_computing_cell_refinement 'SAINT V8.34A (Bruker, 2005)'
_computing_data_collection 'APEX2 V2013.10-0 (Bruker, 2013)'
_computing_data_reduction
; 
SAINT V8.34A, XPREP v2013/3, SADABS V2012/1, TWINABS V2012/1 
(Bruker, 2012 & 2013) 
;
_computing_molecular_graphics
; 
SHELXTL v2013-4 (Bruker, 2013), CrystalMaker v2.7.3 (CrystalMaker, 1994) 
;
_computing_publication_material 'XCIF V2013-1 (Bruker, 2013)'
_computing_structure_refinement 'SHELX-2013-4 (Sheldrick, 2013)'
_computing_structure_solution 'SHELX-2013-4 (Sheldrick, 2013)'
_diffrn_ambient_temperature 100(2)
_diffrn_measured_fraction_theta_full 0.999
_diffrn_measured_fraction_theta_max 0.999
_diffrn_measurement_device 'Bruker D8 Venture/Photon 100'
_diffrn_measurement_device_type 'Bruker D8 Venture/Photon 100'
_diffrn_measurement_method 'profile data from \f and \w scans'
_diffrn_radiation_monochromator 'multilayer mirrors'
_diffrn_radiation_source 'microfocus sealed tube'
_diffrn_radiation_type MoK\a
_diffrn_radiation_wavelength 0.71073
_diffrn_radiation_wavelength_id cd67fsaq
_diffrn_reflns_av_R_equivalents 0.0486
_diffrn_reflns_av_sigmaI/netI 0.0261
_diffrn_reflns_limit_h_max 17
_diffrn_reflns_limit_h_min -17
_diffrn_reflns_limit_k_max 17
_diffrn_reflns_limit_k_min -17
_diffrn_reflns_limit_l_max 14
_diffrn_reflns_limit_l_min -13
_diffrn_reflns_number 28387
_diffrn_reflns_theta_full 27.14
_diffrn_reflns_theta_max 27.14
_diffrn_reflns_theta_min 2.48
_exptl_absorpt_coefficient_mu 0.457
_exptl_absorpt_correction_T_max 0.97380
_exptl_absorpt_correction_T_min 0.95025
_exptl_absorpt_correction_type integration
_exptl_absorpt_process_details 'SADABS v2012/1 (Bruker, 2012)'
_exptl_crystal_colour brown
_exptl_crystal_density_diffrn 1.304
_exptl_crystal_density_method 'not measured'
_exptl_crystal_description prism
_exptl_crystal_F_000 762
_exptl_crystal_id cd67fsaq
_exptl_crystal_preparation
; 
The data crystal was mounted using oil (Parantone-N, Exxon) to a 
0.3 mm cryo-loop (Hampton Research) with the (0 0 1) scattering 
planes roughly normal to the spindle axis. 
;
_exptl_crystal_size_max 0.183
_exptl_crystal_size_mid 0.136
_exptl_crystal_size_min 0.104
_platon_squeeze_details
; 
Each unit has a benzene molecule that is highly disordered over
a three fold symmetry. 
We squeezed the benzene molecule out because it was poorly modeled.  
The 49 elec consistant with one benzene molecule per unit cell 
as predicted by the original 
;
_refine_diff_density_max 0.261
_refine_diff_density_min -0.181
_refine_diff_density_rms 0.053
_refine_ls_abs_structure_details 'Flack (1983),  1269 Friedels'
_refine_ls_abs_structure_Flack 0.005(13)
_refine_ls_extinction_method none
_refine_ls_goodness_of_fit_ref 0.931
_refine_ls_hydrogen_treatment constr
_refine_ls_matrix_type full
_refine_ls_number_parameters 133
_refine_ls_number_reflns 2620
_refine_ls_number_restraints 1
_refine_ls_restrained_S_all 0.931
_refine_ls_R_factor_all 0.0285
_refine_ls_R_factor_gt 0.0271
_refine_ls_shift/su_max 0.000
_refine_ls_shift/su_mean 0.000
_refine_ls_structure_factor_coef Fsqd
_refine_ls_weighting_details 'calc w=1/[\s^2^(Fo^2^)+(0.0594P)^2^+0.3508P] where P=(Fo^2^+2Fc^2^)/3'
_refine_ls_weighting_scheme calc
_refine_ls_wR_factor_gt 0.0757
_refine_ls_wR_factor_ref 0.0767
_reflns_number_gt 2552
_reflns_number_total 2620
_reflns_threshold_expression >2sigma(I)
_cod_data_source_file ic500102c_si_003.cif
_cod_data_source_block cd67fsaq_compound2
_cod_depositor_comments 'Adding full bibliography for 4338199--4338202.cif.'
_cod_database_code 4338199

loop_
_symmetry_equiv_pos_as_xyz
'x, y, z'
'-y, x-y, z'
'-x+y, -x, z'
'y, x, z+1/2'
'x-y, -y, z+1/2'
'-x, -x+y, z+1/2'

loop_
_atom_site_label
_atom_site_type_symbol
_atom_site_fract_x
_atom_site_fract_y
_atom_site_fract_z
_atom_site_U_iso_or_equiv
_atom_site_adp_type
_atom_site_occupancy
_atom_site_symmetry_multiplicity
_atom_site_calc_flag
_atom_site_refinement_flags
Fe1 Fe 0.3333 0.6667 0.83314(3) 0.01393(10) Uani 1 3 d S
N1 N 0.3333 0.6667 0.5796(2) 0.0203(5) Uani 1 3 d S
N2 N 0.48092(12) 0.69909(12) 0.75269(12) 0.0180(3) Uani 1 1 d .
N5 N 0.41814(12) 0.60014(12) 0.95490(12) 0.0172(3) Uani 1 1 d .
C20 C 0.45326(16) 0.75043(16) 0.55696(15) 0.0229(3) Uani 1 1 d .
H20A H 0.4645 0.8291 0.5587 0.027 Uiso 1 1 calc R
H20B H 0.4754 0.7369 0.4797 0.027 Uiso 1 1 calc R
C21 C 0.52702(15) 0.73865(14) 0.64771(14) 0.0188(3) Uani 1 1 d .
C22 C 0.63941(16) 0.75875(16) 0.64310(16) 0.0229(4) Uani 1 1 d .
H22A H 0.6903 0.7870 0.5792 0.028 Uiso 1 1 calc R
C23 C 0.66231(14) 0.72849(15) 0.75286(15) 0.0229(4) Uani 1 1 d .
H23A H 0.7320 0.7333 0.7776 0.027 Uiso 1 1 calc R
C24 C 0.56250(14) 0.69040(14) 0.81696(14) 0.0180(3) Uani 1 1 d .
C25 C 0.52338(14) 0.63383(15) 0.92564(15) 0.0189(3) Uani 1 1 d .
H25A H 0.5728 0.6214 0.9746 0.023 Uiso 1 1 calc R
C50 C 0.36966(15) 0.53095(15) 1.06035(14) 0.0181(3) Uani 1 1 d .
H50A H 0.3090 0.5473 1.0886 0.022 Uiso 1 1 calc R
C51 C 0.30864(16) 0.40213(15) 1.03142(15) 0.0209(3) Uani 1 1 d .
H51A H 0.2549 0.3859 0.9665 0.025 Uiso 1 1 calc R
H51B H 0.3662 0.3807 1.0074 0.025 Uiso 1 1 calc R
C52 C 0.24208(18) 0.33029(16) 1.13635(17) 0.0282(4) Uani 1 1 d .
H52A H 0.1769 0.3430 1.1522 0.034 Uiso 1 1 calc R
H52B H 0.2101 0.2478 1.1184 0.034 Uiso 1 1 calc R
C53 C 0.31690(18) 0.36014(18) 1.24362(18) 0.0314(4) Uani 1 1 d .
H53A H 0.3724 0.3327 1.2340 0.038 Uiso 1 1 calc R
H53B H 0.2678 0.3202 1.3109 0.038 Uiso 1 1 calc R
C54 C 0.38255(17) 0.48975(17) 1.26615(16) 0.0272(4) Uani 1 1 d .
H54A H 0.3274 0.5156 1.2860 0.033 Uiso 1 1 calc R
H54B H 0.4349 0.5066 1.3325 0.033 Uiso 1 1 calc R
C55 C 0.45233(15) 0.55582(16) 1.16057(15) 0.0213(3) Uani 1 1 d .
H55A H 0.4951 0.6393 1.1771 0.026 Uiso 1 1 calc R
H55B H 0.5085 0.5313 1.1407 0.026 Uiso 1 1 calc R

loop_
_atom_site_aniso_label
_atom_site_aniso_U_11
_atom_site_aniso_U_22
_atom_site_aniso_U_33
_atom_site_aniso_U_23
_atom_site_aniso_U_13
_atom_site_aniso_U_12
Fe1 0.01558(12) 0.01558(12) 0.01064(17) 0.000 0.000 0.00779(6)
N1 0.0236(8) 0.0236(8) 0.0136(12) 0.000 0.000 0.0118(4)
N2 0.0201(7) 0.0210(7) 0.0136(7) 0.0000(5) 0.0018(5) 0.0107(5)
N5 0.0212(7) 0.0205(7) 0.0118(7) 0.0004(5) 0.0012(5) 0.0118(6)
C20 0.0270(9) 0.0284(9) 0.0124(8) 0.0036(6) 0.0034(6) 0.0133(8)
C21 0.0221(8) 0.0184(7) 0.0142(8) 0.0015(6) 0.0034(6) 0.0089(7)
C22 0.0225(8) 0.0247(9) 0.0184(9) 0.0013(7) 0.0063(6) 0.0095(7)
C23 0.0196(8) 0.0282(9) 0.0208(9) -0.0005(7) 0.0032(6) 0.0118(7)
C24 0.0193(8) 0.0201(8) 0.0159(8) -0.0025(6) -0.0007(6) 0.0107(6)
C25 0.0203(8) 0.0236(8) 0.0164(8) -0.0018(6) -0.0008(6) 0.0138(7)
C50 0.0224(8) 0.0233(8) 0.0136(8) 0.0028(6) 0.0034(6) 0.0152(7)
C51 0.0254(9) 0.0224(8) 0.0186(8) 0.0033(6) 0.0041(6) 0.0147(7)
C52 0.0342(10) 0.0274(9) 0.0248(10) 0.0090(7) 0.0098(8) 0.0169(8)
C53 0.0413(11) 0.0363(10) 0.0255(10) 0.0140(8) 0.0115(8) 0.0261(9)
C54 0.0388(10) 0.0402(11) 0.0150(8) 0.0046(8) 0.0032(7) 0.0291(9)
C55 0.0278(9) 0.0269(8) 0.0141(8) 0.0012(6) -0.0003(6) 0.0173(7)

loop_
_atom_type_symbol
_atom_type_description
_atom_type_scat_dispersion_real
_atom_type_scat_dispersion_imag
_atom_type_scat_source
C C 0.0033 0.0016 'International Tables Vol C Tables 4.2.6.8 and 6.1.1.4'
H H 0.0000 0.0000 'International Tables Vol C Tables 4.2.6.8 and 6.1.1.4'
N N 0.0061 0.0033 'International Tables Vol C Tables 4.2.6.8 and 6.1.1.4'
Fe Fe 0.3463 0.8444 'International Tables Vol C Tables 4.2.6.8 and 6.1.1.4'

loop_
_exptl_crystal_face_index_h
_exptl_crystal_face_index_k
_exptl_crystal_face_index_l
_exptl_crystal_face_perp_dist
2.00 -1.00 0.00 0.0840
-2.00 1.00 0.00 0.0380
0.00 0.00 -1.00 0.0860
0.00 0.00 1.00 0.0790
-1.00 2.00 0.00 0.0490
1.00 -2.00 0.00 0.0220
2.00 0.00 1.00 0.0420
0.00 1.00 1.00 0.0550
0.00 2.00 -1.00 0.0620

loop_
_geom_angle_atom_site_label_1
_geom_angle_atom_site_label_2
_geom_angle_atom_site_label_3
_geom_angle
_geom_angle_site_symmetry_1
_geom_angle_site_symmetry_3
N2 Fe1 N2 100.54(5) 2_665 3_565
N2 Fe1 N2 100.54(5) 2_665 .
N2 Fe1 N2 100.54(5) 3_565 .
N2 Fe1 N5 75.05(5) 2_665 2_665
N2 Fe1 N5 158.49(5) 3_565 2_665
N2 Fe1 N5 100.97(5) . 2_665
N2 Fe1 N5 100.96(5) 2_665 3_565
N2 Fe1 N5 75.05(5) 3_565 3_565
N2 Fe1 N5 158.50(5) . 3_565
N5 Fe1 N5 85.03(5) 2_665 3_565
N2 Fe1 N5 158.50(5) 2_665 .
N2 Fe1 N5 100.96(5) 3_565 .
N2 Fe1 N5 75.05(5) . .
N5 Fe1 N5 85.03(5) 2_665 .
N5 Fe1 N5 85.03(5) 3_565 .
C20 N1 C20 116.80(8) 2_665 .
C20 N1 C20 116.80(8) 2_665 3_565
C20 N1 C20 116.80(7) . 3_565
C21 N2 C24 107.15(14) . .
C21 N2 Fe1 134.89(12) . .
C24 N2 Fe1 117.68(11) . .
C25 N5 C50 119.86(14) . .
C25 N5 Fe1 112.03(12) . .
C50 N5 Fe1 128.05(10) . .
N1 C20 C21 108.89(15) . .
N1 C20 H20A 109.9 . .
C21 C20 H20A 109.9 . .
N1 C20 H20B 109.9 . .
C21 C20 H20B 109.9 . .
H20A C20 H20B 108.3 . .
N2 C21 C22 110.47(15) . .
N2 C21 C20 118.45(15) . .
C22 C21 C20 131.05(15) . .
C21 C22 C23 106.19(15) . .
C21 C22 H22A 126.9 . .
C23 C22 H22A 126.9 . .
C24 C23 C22 106.25(15) . .
C24 C23 H23A 126.9 . .
C22 C23 H23A 126.9 . .
N2 C24 C23 109.91(15) . .
N2 C24 C25 115.24(14) . .
C23 C24 C25 134.37(16) . .
N5 C25 C24 117.63(15) . .
N5 C25 H25A 121.2 . .
C24 C25 H25A 121.2 . .
N5 C50 C55 116.81(14) . .
N5 C50 C51 110.27(13) . .
C55 C50 C51 109.47(14) . .
N5 C50 H50A 106.6 . .
C55 C50 H50A 106.6 . .
C51 C50 H50A 106.6 . .
C52 C51 C50 110.47(15) . .
C52 C51 H51A 109.6 . .
C50 C51 H51A 109.6 . .
C52 C51 H51B 109.6 . .
C50 C51 H51B 109.6 . .
H51A C51 H51B 108.1 . .
C53 C52 C51 112.57(17) . .
C53 C52 H52A 109.1 . .
C51 C52 H52A 109.1 . .
C53 C52 H52B 109.1 . .
C51 C52 H52B 109.1 . .
H52A C52 H52B 107.8 . .
C52 C53 C54 111.61(16) . .
C52 C53 H53A 109.3 . .
C54 C53 H53A 109.3 . .
C52 C53 H53B 109.3 . .
C54 C53 H53B 109.3 . .
H53A C53 H53B 108.0 . .
C55 C54 C53 111.13(16) . .
C55 C54 H54A 109.4 . .
C53 C54 H54A 109.4 . .
C55 C54 H54B 109.4 . .
C53 C54 H54B 109.4 . .
H54A C54 H54B 108.0 . .
C50 C55 C54 108.47(15) . .
C50 C55 H55A 110.0 . .
C54 C55 H55A 110.0 . .
C50 C55 H55B 110.0 . .
C54 C55 H55B 110.0 . .
H55A C55 H55B 108.4 . .

loop_
_geom_bond_atom_site_label_1
_geom_bond_atom_site_label_2
_geom_bond_distance
_geom_bond_site_symmetry_2
Fe1 N2 2.0321(14) 2_665
Fe1 N2 2.0321(14) 3_565
Fe1 N2 2.0321(14) .
Fe1 N5 2.2615(14) 2_665
Fe1 N5 2.2615(14) 3_565
Fe1 N5 2.2614(14) .
N1 C20 1.4552(19) 2_665
N1 C20 1.4553(19) .
N1 C20 1.4553(19) 3_565
N2 C21 1.350(2) .
N2 C24 1.378(2) .
N5 C25 1.296(2) .
N5 C50 1.477(2) .
C20 C21 1.508(2) .
C20 H20A 0.9900 .
C20 H20B 0.9900 .
C21 C22 1.395(2) .
C22 C23 1.418(3) .
C22 H22A 0.9500 .
C23 C24 1.388(2) .
C23 H23A 0.9500 .
C24 C25 1.431(2) .
C25 H25A 0.9500 .
C50 C55 1.526(2) .
C50 C51 1.536(2) .
C50 H50A 1.0000 .
C51 C52 1.534(2) .
C51 H51A 0.9900 .
C51 H51B 0.9900 .
C52 C53 1.523(3) .
C52 H52A 0.9900 .
C52 H52B 0.9900 .
C53 C54 1.530(3) .
C53 H53A 0.9900 .
C53 H53B 0.9900 .
C54 C55 1.529(3) .
C54 H54A 0.9900 .
C54 H54B 0.9900 .
C55 H55A 0.9900 .
C55 H55B 0.9900 .

loop_
_platon_squeeze_void_nr
_platon_squeeze_void_average_x
_platon_squeeze_void_average_y
_platon_squeeze_void_average_z
_platon_squeeze_void_volume
_platon_squeeze_void_count_electrons
_platon_squeeze_void_content
1 0.000 0.000 0.036 295 49 ' '
